data_4515827
loop_
_publ_author_name
'Matheu, Roc'
'Ertem, Mehmed Z.'
'Pipelier, Muriel'
'Lebreton, Jacques'
'Dubreuil, Didier'
'Benet-Buchholz, Jordi'
'Sala, Xavier'
'Tessier, Arnaud'
'Llobet, Antoni'

_publ_section_title
;
 The Role of Seven-Coordination in Ru-Catalyzed Water Oxidation
;
_journal_issue 3
_journal_name_full 'ACS Catalysis'
_journal_page_first 2039
_journal_paper_doi 10.1021/acscatal.7b03638
_journal_volume 8
_journal_year 2018
_chemical_absolute_configuration ad
_chemical_formula_sum 'C55 H48 Ce N15 O26 Ru2'
_chemical_formula_weight 1677.34
_space_group_IT_number 29
_space_group_name_Hall 'P 2c -2ac'
_space_group_name_H-M_alt 'P c a 21'
_symmetry_cell_setting orthorhombic
_symmetry_space_group_name_H-M 'P c a 21'
_atom_sites_solution_hydrogens mixed
_audit_creation_method SHELXL-2014/7
_cell_angle_alpha 90
_cell_angle_beta 90
_cell_angle_gamma 90
_cell_formula_units_Z 4
_cell_length_a 17.9909(3)
_cell_length_b 22.1890(4)
_cell_length_c 15.3463(2)
_cell_measurement_reflns_used 15918
_cell_measurement_temperature 100(2)
_cell_measurement_theta_max 35.144
_cell_measurement_theta_min 1.836
_cell_volume 6126.24(17)
_computing_cell_refinement 'CrystalClear-SM Expert 2.1 b29 (Rigaku, 2013)'
_computing_data_collection 'CrystalClear-SM Expert 2.1 b29 (Rigaku, 2013)'
_computing_data_reduction 'CrystalClear-SM Expert 2.1 b29 (Rigaku, 2013)'
_computing_molecular_graphics
;
 SHELXle: C.B. Huebschle, G.M. Sheldrick & B. Dittrich
 J.Appl.Cryst. (2011) 44, 1281-1284.
;
_computing_publication_material 'XCIF, SHELXL-2014/7 (Sheldrick, 2014)'
_computing_structure_refinement 'SHELXL-2014/7 (Sheldrick, 2014)'
_computing_structure_solution 'SHELXT V2014/4 (Sheldrick 2014)'
_diffrn_ambient_temperature 100(2)
_diffrn_detector_area_resol_mean 5.8140
_diffrn_detector_type 'PILATUS 200K'
_diffrn_measured_fraction_theta_full 0.997
_diffrn_measured_fraction_theta_max 0.927
_diffrn_measurement_device_type '1/4chi goniometer'
_diffrn_measurement_method
;
 Fullsphere data collection, phi and omega scans
;
_diffrn_measurement_specimen_support 'magnetic support with MicroMount'
_diffrn_radiation_monochromator 'Confocal Max Flux optic'
_diffrn_radiation_type MoK\a
_diffrn_radiation_wavelength 0.7107
_diffrn_reflns_av_R_equivalents 0.0211
_diffrn_reflns_av_unetI/netI 0.0261
_diffrn_reflns_Laue_measured_fraction_full 0.997
_diffrn_reflns_Laue_measured_fraction_max 0.927
_diffrn_reflns_limit_h_max 28
_diffrn_reflns_limit_h_min -15
_diffrn_reflns_limit_k_max 34
_diffrn_reflns_limit_k_min -35
_diffrn_reflns_limit_l_max 14
_diffrn_reflns_limit_l_min -24
_diffrn_reflns_number 46346
_diffrn_reflns_point_group_measured_fraction_full 0.765
_diffrn_reflns_point_group_measured_fraction_max 0.639
_diffrn_reflns_theta_full 25.242
_diffrn_reflns_theta_max 35.144
_diffrn_reflns_theta_min 2.157
_diffrn_source 'Microfocus rotating anode X-ray tube'
_diffrn_source_current 24
_diffrn_source_power 50
_diffrn_source_size '0.2 mm x 0.2 mm fine focus'
_diffrn_source_type 'Rigaku MicroMax-007HF'
_exptl_absorpt_coefficient_mu 1.318
_exptl_absorpt_correction_T_max 0.974
_exptl_absorpt_correction_T_min 0.749
_exptl_absorpt_correction_type multi-scan
_exptl_absorpt_process_details
; 
 CrystalClear-SM Expert 2.1 b29 (Rigaku, 2013)
;
_exptl_crystal_colour red
_exptl_crystal_density_diffrn 1.819
_exptl_crystal_description block
_exptl_crystal_F_000 3348
_exptl_crystal_size_max 0.10
_exptl_crystal_size_mid 0.10
_exptl_crystal_size_min 0.10
_refine_diff_density_max 2.245
_refine_diff_density_min -2.487
_refine_diff_density_rms 0.126
_refine_ls_abs_structure_details
;
 Flack x determined using 3832 quotients [(I+)-(I-)]/[(I+)+(I-)]
 (Parsons, Flack and Wagner, Acta Cryst. B69 (2013) 249-259).
;
_refine_ls_abs_structure_Flack -0.026(7)
_refine_ls_extinction_method none
_refine_ls_goodness_of_fit_ref 1.141
_refine_ls_hydrogen_treatment noref
_refine_ls_matrix_type full
_refine_ls_number_parameters 936
_refine_ls_number_reflns 17424
_refine_ls_number_restraints 133
_refine_ls_restrained_S_all 1.139
_refine_ls_R_factor_all 0.0388
_refine_ls_R_factor_gt 0.0345
_refine_ls_shift/su_max 0.009
_refine_ls_shift/su_mean 0.000
_refine_ls_structure_factor_coef Fsqd
_refine_ls_weighting_details 'w=1/[\s^2^(Fo^2^)+(0.0519P)^2^+2.5273P] where P=(Fo^2^+2Fc^2^)/3'
_refine_ls_weighting_scheme calc
_refine_ls_wR_factor_gt 0.0888
_refine_ls_wR_factor_ref 0.0907
_reflns_Friedel_coverage 0.336
_reflns_Friedel_fraction_full 0.513
_reflns_Friedel_fraction_max 0.332
_reflns_number_gt 15912
_reflns_number_total 17424
_reflns_threshold_expression 'I > 2\s(I)'
_cod_data_source_file cs7b03638_si_002.cif
_cod_data_source_block ROC-15-2
_cod_depositor_comments
;
The following automatic conversions were performed:

data item '_exptl_absorpt_correction_type' value 'Multi-scan' was
changed to 'multi-scan' in accordance with the
/home/data/users/saulius/crontab/automatic-downloads/current/ACS/lib/dictionaries/cif_core.dic
dictionary named 'cif_core.dic' version 2.4.2 last updated on
2011-04-26.

data item '_symmetry_cell_setting' value 'Orthorhombic' was changed
to 'orthorhombic' in accordance with the
/home/data/users/saulius/crontab/automatic-downloads/current/ACS/lib/dictionaries/cif_core.dic
dictionary named 'cif_core.dic' version 2.4.2 last updated on
2011-04-26.

Automatic conversion script
Id: cif_fix_values 6909 2019-04-08 15:41:33Z antanas 
;
_cod_original_cell_volume 6126.27(18)
_cod_original_sg_symbol_H-M Pca2(1)
_cod_database_code 4515827
_shelx_shelxl_version_number 2014/7
_shelx_space_group_comment
;
The symmetry employed for this shelxl refinement is uniquely defined
by the following loop, which should always be used as a source of
symmetry information in preference to the above space-group names.
They are only intended as comments.
;
_shelx_estimated_absorpt_t_min 0.779
_shelx_estimated_absorpt_t_max 0.974

loop_
_space_group_symop_operation_xyz
'x, y, z'
'-x, -y, z+1/2'
'x+1/2, -y, z'
'-x+1/2, y, z+1/2'

loop_
_atom_site_label
_atom_site_type_symbol
_atom_site_fract_x
_atom_site_fract_y
_atom_site_fract_z
_atom_site_U_iso_or_equiv
_atom_site_adp_type
_atom_site_occupancy
_atom_site_site_symmetry_order
_atom_site_calc_flag
_atom_site_refinement_flags_posn
_atom_site_refinement_flags_adp
_atom_site_refinement_flags_occupancy
_atom_site_disorder_assembly
_atom_site_disorder_group
Ru1A Ru 0.40552(2) 0.07668(2) 0.88719(2) 0.00982(5) Uani 1 1 d . . . . .
N1A N 0.33559(17) 0.08012(12) 0.9993(2) 0.0125(5) Uani 1 1 d . . . . .
N2A N 0.46949(17) 0.07966(13) 0.9950(2) 0.0146(6) Uani 1 1 d . . . . .
N3A N 0.51943(16) 0.07093(12) 0.8496(2) 0.0129(5) Uani 1 1 d . . . . .
N4A N 0.40359(14) 0.17135(12) 0.8795(2) 0.0137(5) Uani 1 1 d . . . . .
N5A N 0.40555(14) -0.01813(12) 0.8878(2) 0.0124(5) Uani 1 1 d . . . . .
O1A O 0.29897(14) 0.07338(12) 0.84396(17) 0.0138(5) Uani 1 1 d . . . . .
O2A O 0.17620(14) 0.08001(12) 0.86857(19) 0.0168(5) Uani 1 1 d . . . . .
O3A O 0.40744(13) 0.07726(12) 0.75547(19) 0.0138(5) Uani 1 1 d . . . . .
O4A O 0.46825(15) 0.06935(12) 0.62868(19) 0.0195(5) Uani 1 1 d . . . . .
C1A C 0.24011(19) 0.07775(13) 0.8947(2) 0.0119(6) Uani 1 1 d . . . . .
C2A C 0.2613(2) 0.07970(14) 0.9882(2) 0.0124(6) Uani 1 1 d . . . . .
C3A C 0.2123(2) 0.08085(16) 1.0572(3) 0.0155(6) Uani 1 1 d . . . . .
H3A H 0.1613 0.0809 1.0476 0.019 Uiso 1 1 calc R U . . .
C4A C 0.2406(2) 0.08193(16) 1.1409(3) 0.0191(7) Uani 1 1 d . . . . .
H4A H 0.2086 0.0815 1.1884 0.023 Uiso 1 1 calc R U . . .
C5A C 0.3177(2) 0.08372(16) 1.1540(3) 0.0175(7) Uani 1 1 d . . . . .
H5A H 0.3373 0.0854 1.2100 0.021 Uiso 1 1 calc R U . . .
C6A C 0.3645(2) 0.08287(15) 1.0819(3) 0.0132(5) Uani 1 1 d . . . . .
C7A C 0.4437(2) 0.08281(15) 1.0783(3) 0.0147(6) Uani 1 1 d . . . . .
C8A C 0.5048(2) 0.08191(15) 1.1353(3) 0.0184(7) Uani 1 1 d . . . . .
H8A H 0.5031 0.0840 1.1957 0.022 Uiso 1 1 calc R U . . .
C9A C 0.5690(2) 0.07724(16) 1.0837(3) 0.0200(7) Uani 1 1 d . . . . .
H9A H 0.6177 0.0755 1.1036 0.024 Uiso 1 1 calc R U . . .
C10A C 0.5459(2) 0.07570(15) 0.9963(3) 0.0151(6) Uani 1 1 d . . . . .
C11A C 0.5749(2) 0.06879(16) 0.9100(2) 0.0143(6) Uani 1 1 d . . . . .
C12A C 0.64888(18) 0.05922(16) 0.8835(3) 0.0189(6) Uani 1 1 d . . . . .
H12A H 0.6869 0.0578 0.9244 0.023 Uiso 1 1 calc R U . . .
C13A C 0.6643(2) 0.05194(17) 0.7959(3) 0.0222(7) Uani 1 1 d . . . . .
H13A H 0.7127 0.0445 0.7777 0.027 Uiso 1 1 calc R U . . .
C14A C 0.6066(2) 0.05587(17) 0.7343(3) 0.0188(6) Uani 1 1 d . . . . .
H14A H 0.6163 0.0523 0.6750 0.023 Uiso 1 1 calc R U . . .
C15A C 0.53521(19) 0.06519(16) 0.7641(2) 0.0136(6) Uani 1 1 d . . . . .
C16A C 0.46822(18) 0.07104(15) 0.7079(2) 0.0130(6) Uani 1 1 d . . . . .
C17A C 0.4486(2) 0.20682(17) 0.9278(3) 0.0201(7) Uani 1 1 d . . . . .
H17A H 0.4813 0.1889 0.9670 0.024 Uiso 1 1 calc R U . . .
C18A C 0.4476(2) 0.26905(18) 0.9205(3) 0.0257(8) Uani 1 1 d . . . . .
H18A H 0.4794 0.2923 0.9544 0.031 Uiso 1 1 calc R U . . .
C19A C 0.3993(2) 0.29667(18) 0.8628(3) 0.0264(9) Uani 1 1 d . . . . .
H19A H 0.3981 0.3384 0.8573 0.032 Uiso 1 1 calc R U . . .
C20A C 0.3525(2) 0.26039(18) 0.8133(3) 0.0254(8) Uani 1 1 d . . . . .
H20A H 0.3192 0.2776 0.7742 0.030 Uiso 1 1 calc R U . . .
C21A C 0.3560(2) 0.19797(16) 0.8229(3) 0.0195(7) Uani 1 1 d . . . . .
H21A H 0.3248 0.1739 0.7894 0.023 Uiso 1 1 calc R U . . .
C22A C 0.4403(2) -0.05089(16) 0.9511(2) 0.0160(6) Uani 1 1 d . . . . .
H22A H 0.4629 -0.0309 0.9974 0.019 Uiso 1 1 calc R U . . .
C23A C 0.4426(2) -0.11368(16) 0.9480(3) 0.0199(7) Uani 1 1 d . . . . .
H23A H 0.4667 -0.1352 0.9916 0.024 Uiso 1 1 calc R U . . .
C24A C 0.4088(2) -0.14400(16) 0.8794(3) 0.0212(7) Uani 1 1 d . . . . .
H24A H 0.4101 -0.1858 0.8761 0.025 Uiso 1 1 calc R U . . .
C25A C 0.3729(2) -0.10999(16) 0.8156(3) 0.0189(6) Uani 1 1 d . . . . .
H25A H 0.3492 -0.1290 0.7693 0.023 Uiso 1 1 calc R U . . .
C26A C 0.37256(19) -0.04756(16) 0.8217(2) 0.0151(6) Uani 1 1 d . . . . .
H26A H 0.3487 -0.0253 0.7786 0.018 Uiso 1 1 calc R U . . .
Ru1B Ru 0.40732(2) 0.42040(2) 0.31146(2) 0.01167(5) Uani 1 1 d . . . . .
N1B N 0.52045(17) 0.42552(12) 0.3525(2) 0.0142(5) Uani 1 1 d . . . . .
N2B N 0.47352(18) 0.42183(13) 0.2052(2) 0.0151(6) Uani 1 1 d . . . . .
N3B N 0.33943(18) 0.42009(13) 0.1968(2) 0.0130(5) Uani 1 1 d . . . . .
N4B N 0.40568(15) 0.51484(13) 0.3174(2) 0.0150(5) Uani 1 1 d . . . . .
N5B N 0.40780(15) 0.32539(13) 0.3113(2) 0.0161(5) Uani 1 1 d . . . . .
O1B O 0.40690(14) 0.41521(13) 0.4428(2) 0.0174(5) Uani 1 1 d . . . . .
O2B O 0.46571(17) 0.41983(13) 0.5717(2) 0.0219(6) Uani 1 1 d . . . . .
O3B O 0.29945(15) 0.42105(12) 0.35159(19) 0.0166(5) Uani 1 1 d . . . . .
O4B O 0.17726(15) 0.42264(12) 0.3239(2) 0.0178(5) Uani 1 1 d . . . . .
C1B C 0.4664(2) 0.42112(15) 0.4931(3) 0.0170(7) Uani 1 1 d . . . . .
C2B C 0.5347(2) 0.42852(16) 0.4389(3) 0.0162(6) Uani 1 1 d . . . . .
C3B C 0.6060(2) 0.43634(18) 0.4711(3) 0.0214(7) Uani 1 1 d . . . . .
H3B H 0.6146 0.4392 0.5307 0.026 Uiso 1 1 calc R U . . .
C4B C 0.6641(2) 0.43972(18) 0.4120(3) 0.0245(8) Uani 1 1 d . . . . .
H4B H 0.7125 0.4447 0.4321 0.029 Uiso 1 1 calc R U . . .
C5B C 0.6507(2) 0.43564(17) 0.3223(3) 0.0221(7) Uani 1 1 d . . . . .
H5B H 0.6898 0.4371 0.2827 0.026 Uiso 1 1 calc R U . . .
C6B C 0.5769(2) 0.42922(15) 0.2931(3) 0.0166(6) Uani 1 1 d . . . . .
C7B C 0.5492(2) 0.42643(16) 0.2059(3) 0.0178(7) Uani 1 1 d . . . . .
C8B C 0.5744(2) 0.42769(16) 0.1196(3) 0.0210(7) Uani 1 1 d . . . . .
H8B H 0.6235 0.4302 0.1012 0.025 Uiso 1 1 calc R U . . .
C9B C 0.5108(2) 0.42437(17) 0.0659(3) 0.0219(8) Uani 1 1 d . . . . .
H9B H 0.5099 0.4245 0.0053 0.026 Uiso 1 1 calc R U . . .
C10B C 0.4496(2) 0.42079(14) 0.1215(3) 0.0169(6) Uani 1 1 d . . . . .
C11B C 0.3701(2) 0.41938(13) 0.1159(3) 0.0163(6) Uani 1 1 d . . . . .
C12B C 0.3237(2) 0.41768(17) 0.0424(3) 0.0201(7) Uani 1 1 d . . . . .
H12B H 0.3445 0.4169 -0.0130 0.024 Uiso 1 1 calc R U . . .
C13B C 0.2472(3) 0.41718(17) 0.0520(3) 0.0203(7) Uani 1 1 d . . . . .
H13B H 0.2166 0.4161 0.0032 0.024 Uiso 1 1 calc R U . . .
C14B C 0.2162(2) 0.41834(16) 0.1359(3) 0.0180(7) Uani 1 1 d . . . . .
H14B H 0.1650 0.4181 0.1441 0.022 Uiso 1 1 calc R U . . .
C15B C 0.2647(2) 0.41992(15) 0.2062(2) 0.0140(6) Uani 1 1 d . . . . .
C16B C 0.2420(2) 0.42132(14) 0.2983(2) 0.0139(6) Uani 1 1 d . . . . .
C17B C 0.36826(18) 0.54132(16) 0.3833(3) 0.0171(6) Uani 1 1 d . . . . .
H17B H 0.3426 0.5172 0.4227 0.021 Uiso 1 1 calc R U . . .
C18B C 0.3668(2) 0.60368(16) 0.3944(3) 0.0201(7) Uani 1 1 d . . . . .
H18B H 0.3403 0.6208 0.4401 0.024 Uiso 1 1 calc R U . . .
C19B C 0.4053(2) 0.63950(18) 0.3367(3) 0.0229(8) Uani 1 1 d . . . . .
H19B H 0.4054 0.6812 0.3431 0.027 Uiso 1 1 calc R U . . .
C20B C 0.4443(2) 0.61231(17) 0.2681(3) 0.0226(7) Uani 1 1 d . . . . .
H20B H 0.4707 0.6355 0.2283 0.027 Uiso 1 1 calc R U . . .
C21B C 0.4426(2) 0.55007(16) 0.2609(3) 0.0190(7) Uani 1 1 d . . . . .
H21B H 0.4680 0.5320 0.2152 0.023 Uiso 1 1 calc R U . . .
C22B C 0.3597(2) 0.29587(17) 0.3638(3) 0.0216(7) Uani 1 1 d . . . . .
H22B H 0.3260 0.3181 0.3966 0.026 Uiso 1 1 calc R U . . .
C23B C 0.3590(2) 0.23306(18) 0.3704(3) 0.0264(8) Uani 1 1 d . . . . .
H23B H 0.3255 0.2138 0.4072 0.032 Uiso 1 1 calc R U . . .
C24B C 0.4096(2) 0.19957(17) 0.3209(3) 0.0231(8) Uani 1 1 d . . . . .
H24B H 0.4103 0.1577 0.3240 0.028 Uiso 1 1 calc R U . . .
C25B C 0.4582(2) 0.23008(18) 0.2675(3) 0.0251(8) Uani 1 1 d . . . . .
H25B H 0.4924 0.2089 0.2339 0.030 Uiso 1 1 calc R U . . .
C26B C 0.4562(2) 0.29291(16) 0.2639(3) 0.0193(7) Uani 1 1 d . . . . .
H26B H 0.4894 0.3129 0.2275 0.023 Uiso 1 1 calc R U . . .
Ce1C Ce 0.72088(2) 0.25195(2) 0.61601(2) 0.01729(4) Uani 1 1 d . . . . .
N1C N 0.73443(17) 0.38761(14) 0.6323(3) 0.0227(7) Uani 1 1 d . . . . .
N2C N 0.8868(2) 0.25835(18) 0.5966(3) 0.0281(8) Uani 1 1 d . . . . .
N3C N 0.6310(2) 0.28979(16) 0.4568(3) 0.0268(8) Uani 0.918(8) 1 d D U P A 1
O7C O 0.60786(18) 0.29959(19) 0.5340(3) 0.0324(9) Uani 0.918(8) 1 d D U P A 1
O8C O 0.6952(3) 0.26815(18) 0.4486(2) 0.0324(9) Uani 0.918(8) 1 d D U P A 1
O9C O 0.5918(3) 0.30057(16) 0.3912(3) 0.0454(13) Uani 0.918(8) 1 d D U P A 1
N3C' N 0.6560(18) 0.276(2) 0.4443(19) 0.034(3) Uani 0.082(8) 1 d D U P A 2
O7C' O 0.614(2) 0.270(2) 0.511(2) 0.034(3) Uani 0.082(8) 1 d D U P A 2
O8C' O 0.7243(16) 0.284(2) 0.459(3) 0.033(4) Uani 0.082(8) 1 d D U P A 2
O9C' O 0.629(2) 0.2899(19) 0.371(2) 0.039(5) Uani 0.082(8) 1 d D U P A 2
N4C N 0.56717(17) 0.21298(13) 0.6832(2) 0.0201(6) Uani 1 1 d . . . . .
N5C N 0.73991(18) 0.11714(14) 0.5827(2) 0.0193(6) Uani 1 1 d . . . . .
O1C O 0.71630(17) 0.35475(14) 0.6965(2) 0.0299(7) Uani 1 1 d . . . . .
O2C O 0.7535(2) 0.36151(14) 0.5627(2) 0.0304(7) Uani 1 1 d . . . . .
O3C O 0.73441(19) 0.44308(13) 0.6393(3) 0.0403(10) Uani 1 1 d . . . . .
O4C O 0.85537(18) 0.27008(19) 0.6691(3) 0.0391(8) Uani 1 1 d . . . . .
O5C O 0.84564(19) 0.24509(16) 0.5329(3) 0.0363(8) Uani 1 1 d . . . . .
O6C O 0.95512(17) 0.26022(18) 0.5893(3) 0.0377(9) Uani 1 1 d . . . . .
O10C O 0.59598(18) 0.26200(14) 0.7051(2) 0.0296(7) Uani 1 1 d . . . . .
O11C O 0.60290(15) 0.18121(12) 0.6288(2) 0.0283(6) Uani 1 1 d . . . . .
O12C O 0.50630(15) 0.19712(13) 0.7122(2) 0.0275(6) Uani 1 1 d . . . . .
O13C O 0.75734(17) 0.14139(13) 0.65425(19) 0.0254(6) Uani 1 1 d . . . . .
O14C O 0.72353(16) 0.15241(13) 0.5204(2) 0.0245(6) Uani 1 1 d . . . . .
O15C O 0.73954(19) 0.06228(13) 0.5733(3) 0.0305(7) Uani 1 1 d . . . . .
O16C O 0.7412(2) 0.23804(14) 0.7800(2) 0.0308(7) Uani 1 1 d . . . . .
H1OC H 0.7781 0.2556 0.8036 0.017(13) Uiso 1 1 d R . . . .
C1C C 0.6972(3) 0.1996(2) 0.8345(3) 0.0291(8) Uani 1 1 d . . . . .
H1C1 H 0.7292 0.1765 0.8717 0.044 Uiso 1 1 calc R U . . .
H1C2 H 0.6683 0.1729 0.7989 0.044 Uiso 1 1 calc R U . . .
H1C3 H 0.6645 0.2238 0.8696 0.044 Uiso 1 1 calc R U . . .
C1M C 0.3084(3) 0.2491(2) 0.1019(5) 0.0404(12) Uani 1 1 d . . . . .
H1M1 H 0.3228 0.2896 0.0876 0.061 Uiso 1 1 calc R U . . .
H1M2 H 0.3520 0.2246 0.1083 0.061 Uiso 1 1 calc R U . . .
H1M3 H 0.2809 0.2492 0.1555 0.061 Uiso 1 1 calc R U . . .
O1N O 0.3814(2) 0.22008(17) 0.5957(2) 0.0401(9) Uani 1 1 d . . . . .
H1N H 0.4142 0.1963 0.6097 0.046(18) Uiso 1 1 calc R . . . .
O1M O 0.2663(2) 0.2271(3) 0.0386(4) 0.0682(14) Uani 1 1 d . . . . .
H1M H 0.2236 0.2230 0.0564 0.102 Uiso 1 1 calc R U . . .
C1N C 0.4126(3) 0.2797(2) 0.5874(4) 0.0383(11) Uani 1 1 d . . . . .
H1N1 H 0.4253 0.2948 0.6441 0.057 Uiso 1 1 calc R U . . .
H1N2 H 0.3768 0.3060 0.5609 0.057 Uiso 1 1 calc R U . . .
H1N3 H 0.4564 0.2781 0.5518 0.057 Uiso 1 1 calc R U . . .

loop_
_atom_site_aniso_label
_atom_site_aniso_U_11
_atom_site_aniso_U_22
_atom_site_aniso_U_33
_atom_site_aniso_U_23
_atom_site_aniso_U_13
_atom_site_aniso_U_12
Ru1A 0.00817(10) 0.01461(10) 0.00668(11) 0.00080(8) -0.00001(8) 0.00062(7)
N1A 0.0129(12) 0.0162(12) 0.0085(12) 0.0001(9) -0.0005(10) 0.0008(9)
N2A 0.0143(13) 0.0183(13) 0.0112(13) 0.0001(10) -0.0023(10) 0.0001(10)
N3A 0.0116(12) 0.0143(11) 0.0129(13) 0.0019(10) 0.0006(10) 0.0002(9)
N4A 0.0119(11) 0.0170(11) 0.0121(13) 0.0008(11) 0.0012(9) 0.0007(9)
N5A 0.0098(11) 0.0185(11) 0.0088(11) 0.0014(11) 0.0006(9) 0.0011(9)
O1A 0.0091(10) 0.0249(12) 0.0073(11) 0.0003(9) -0.0001(9) 0.0021(8)
O2A 0.0117(11) 0.0232(12) 0.0154(14) 0.0011(9) -0.0007(9) 0.0028(8)
O3A 0.0089(11) 0.0248(12) 0.0078(12) 0.0004(8) 0.0015(8) 0.0015(8)
O4A 0.0166(11) 0.0298(12) 0.0121(14) 0.0001(10) 0.0025(9) 0.0001(9)
C1A 0.0118(13) 0.0137(12) 0.0103(15) -0.0001(10) 0.0012(11) 0.0009(10)
C2A 0.0101(14) 0.0173(14) 0.0098(14) 0.0008(10) 0.0019(11) 0.0017(10)
C3A 0.0175(16) 0.0215(15) 0.0076(14) 0.0002(11) 0.0040(12) 0.0008(11)
C4A 0.0215(17) 0.0262(16) 0.0095(15) 0.0016(13) 0.0022(13) 0.0016(13)
C5A 0.0213(17) 0.0209(15) 0.0103(16) -0.0015(12) 0.0032(12) 0.0017(12)
C6A 0.0146(14) 0.0162(13) 0.0088(12) -0.0007(11) -0.0022(13) 0.0006(10)
C7A 0.0150(15) 0.0197(14) 0.0095(15) -0.0002(12) -0.0016(13) 0.0003(11)
C8A 0.0203(16) 0.0231(15) 0.0117(14) 0.0013(11) -0.0038(12) -0.0014(12)
C9A 0.0176(17) 0.0247(17) 0.0177(15) 0.0027(14) -0.0098(15) -0.0015(12)
C10A 0.0126(15) 0.0193(15) 0.0132(16) 0.0024(11) -0.0040(12) -0.0006(11)
C11A 0.0097(14) 0.0167(13) 0.0165(16) 0.0037(12) -0.0022(11) 0.0000(11)
C12A 0.0101(13) 0.0233(15) 0.0232(17) 0.0048(15) -0.0023(14) 0.0034(11)
C13A 0.0126(14) 0.0262(16) 0.028(2) 0.0024(15) 0.0038(13) 0.0025(12)
C14A 0.0128(15) 0.0250(16) 0.0186(16) 0.0023(14) 0.0039(12) 0.0033(12)
C15A 0.0108(14) 0.0157(13) 0.0143(15) 0.0020(12) 0.0001(11) 0.0002(11)
C16A 0.0111(14) 0.0167(13) 0.0113(14) 0.0004(10) 0.0017(11) 0.0009(10)
C17A 0.0226(16) 0.0188(15) 0.0189(17) -0.0006(13) -0.0051(14) -0.0017(12)
C18A 0.031(2) 0.0162(15) 0.030(2) -0.0028(15) -0.0007(17) -0.0034(14)
C19A 0.0303(19) 0.0170(15) 0.032(2) 0.0021(15) -0.0004(17) 0.0043(14)
C20A 0.0246(18) 0.0228(15) 0.029(2) 0.0070(16) 0.0014(17) 0.0062(14)
C21A 0.0177(15) 0.0214(14) 0.0193(17) 0.0059(13) -0.0008(13) 0.0017(12)
C22A 0.0188(16) 0.0183(14) 0.0110(14) 0.0016(11) -0.0042(12) -0.0011(12)
C23A 0.0246(17) 0.0159(14) 0.0191(17) 0.0042(12) -0.0023(13) 0.0010(13)
C24A 0.0249(17) 0.0150(13) 0.0237(19) 0.0013(14) 0.0030(14) -0.0020(12)
C25A 0.0210(16) 0.0199(14) 0.0159(15) -0.0030(13) 0.0029(13) -0.0070(12)
C26A 0.0134(14) 0.0196(14) 0.0123(15) -0.0021(12) -0.0006(11) -0.0010(11)
Ru1B 0.01054(11) 0.01537(11) 0.00910(12) 0.00074(9) 0.00049(8) -0.00063(8)
N1B 0.0098(12) 0.0151(12) 0.0178(15) 0.0015(10) -0.0002(10) 0.0005(9)
N2B 0.0143(14) 0.0183(13) 0.0126(14) 0.0003(10) 0.0027(11) 0.0006(10)
N3B 0.0172(13) 0.0130(11) 0.0089(13) 0.0002(9) -0.0027(11) -0.0012(9)
N4B 0.0131(12) 0.0188(12) 0.0132(13) 0.0013(11) -0.0010(10) 0.0016(9)
N5B 0.0164(12) 0.0193(12) 0.0127(12) 0.0033(12) -0.0012(10) -0.0027(10)
O1B 0.0136(12) 0.0273(13) 0.0115(13) 0.0001(10) -0.0014(8) -0.0020(9)
O2B 0.0203(13) 0.0312(14) 0.0141(14) 0.0004(10) -0.0058(11) -0.0014(10)
O3B 0.0113(11) 0.0280(13) 0.0104(12) -0.0003(9) 0.0002(9) -0.0021(9)
O4B 0.0121(11) 0.0236(12) 0.0178(14) 0.0004(10) -0.0010(9) -0.0016(8)
C1B 0.0172(16) 0.0182(14) 0.0155(16) 0.0015(11) -0.0046(12) -0.0005(11)
C2B 0.0128(14) 0.0156(13) 0.0203(17) 0.0019(12) -0.0052(13) -0.0009(11)
C3B 0.0163(16) 0.0239(16) 0.0240(19) 0.0001(15) -0.0069(14) -0.0009(13)
C4B 0.0131(15) 0.0246(17) 0.036(2) 0.0029(16) -0.0022(14) -0.0034(13)
C5B 0.0129(15) 0.0211(15) 0.032(2) 0.0028(15) 0.0020(14) -0.0009(12)
C6B 0.0133(15) 0.0154(13) 0.0211(18) 0.0039(12) 0.0038(13) 0.0005(11)
C7B 0.0146(16) 0.0167(14) 0.0222(19) 0.0022(12) 0.0063(13) 0.0017(11)
C8B 0.0189(16) 0.0247(15) 0.0194(18) 0.0038(16) 0.0055(16) 0.0040(12)
C9B 0.0194(17) 0.0265(17) 0.0199(19) 0.0007(13) 0.0077(14) 0.0014(13)
C10B 0.0188(15) 0.0194(14) 0.0124(17) 0.0020(13) 0.0039(14) 0.0008(10)
C11B 0.0217(16) 0.0171(13) 0.0101(13) -0.0002(14) -0.0024(15) 0.0005(10)
C12B 0.030(2) 0.0229(16) 0.0072(15) 0.0003(12) -0.0006(14) 0.0008(13)
C13B 0.0283(19) 0.0236(16) 0.0090(16) 0.0013(12) -0.0068(14) 0.0015(14)
C14B 0.0162(16) 0.0227(15) 0.0151(16) 0.0003(12) -0.0064(12) -0.0006(11)
C15B 0.0169(16) 0.0155(14) 0.0095(15) -0.0001(11) -0.0031(12) -0.0013(11)
C16B 0.0148(14) 0.0147(12) 0.0123(16) 0.0010(11) -0.0013(12) -0.0014(10)
C17B 0.0129(13) 0.0235(15) 0.0149(14) 0.0003(14) -0.0006(12) -0.0005(11)
C18B 0.0206(16) 0.0218(15) 0.0181(17) -0.0034(14) -0.0004(13) 0.0024(12)
C19B 0.0234(18) 0.0205(15) 0.025(2) -0.0013(14) -0.0030(14) 0.0021(13)
C20B 0.0249(18) 0.0187(15) 0.0241(19) 0.0034(14) 0.0038(15) 0.0023(13)
C21B 0.0186(16) 0.0186(15) 0.0197(16) 0.0028(13) 0.0039(13) -0.0005(12)
C22B 0.0239(16) 0.0222(15) 0.0186(16) 0.0008(13) 0.0046(14) -0.0053(13)
C23B 0.032(2) 0.0216(15) 0.026(2) 0.0068(15) 0.0044(16) -0.0080(14)
C24B 0.0266(18) 0.0184(15) 0.024(2) 0.0024(15) -0.0021(15) -0.0027(13)
C25B 0.0267(19) 0.0194(15) 0.029(2) -0.0002(16) 0.0032(16) 0.0029(14)
C26B 0.0201(16) 0.0179(14) 0.0198(17) 0.0001(13) 0.0009(13) 0.0001(12)
Ce1C 0.01783(7) 0.01864(7) 0.01540(8) -0.00035(8) -0.00017(8) 0.00099(6)
N1C 0.0162(14) 0.0222(13) 0.0298(19) 0.0022(13) -0.0063(13) -0.0041(10)
N2C 0.0239(15) 0.038(2) 0.022(2) -0.0017(13) 0.0004(13) -0.0014(15)
N3C 0.0345(19) 0.0152(14) 0.0308(19) 0.0005(14) -0.0157(16) -0.0018(13)
O7C 0.0217(14) 0.038(2) 0.038(2) 0.0162(17) 0.0002(14) 0.0021(13)
O8C 0.042(2) 0.0328(18) 0.0226(16) -0.0048(14) -0.0092(15) 0.0156(16)
O9C 0.062(3) 0.0233(15) 0.051(2) 0.0026(17) -0.042(2) 0.0052(16)
N3C' 0.038(5) 0.031(5) 0.034(5) 0.001(5) -0.010(5) 0.003(5)
O7C' 0.037(6) 0.031(6) 0.035(6) 0.001(6) -0.010(5) -0.001(6)
O8C' 0.039(6) 0.029(7) 0.030(7) -0.001(7) -0.010(6) -0.004(7)
O9C' 0.047(10) 0.028(10) 0.041(8) 0.001(10) -0.018(9) 0.018(10)
N4C 0.0214(14) 0.0182(12) 0.0206(15) 0.0007(11) 0.0017(12) 0.0019(10)
N5C 0.0130(13) 0.0222(14) 0.0228(14) -0.0012(13) 0.0032(12) 0.0026(11)
O1C 0.0342(17) 0.0264(14) 0.0290(17) -0.0032(12) 0.0098(13) -0.0079(12)
O2C 0.0335(16) 0.0354(15) 0.0222(14) 0.0059(13) -0.0008(12) -0.0114(14)
O3C 0.0392(19) 0.0196(12) 0.062(3) 0.0005(16) -0.0196(18) -0.0056(12)
O4C 0.0251(15) 0.069(2) 0.0234(16) -0.0035(18) 0.0015(13) -0.0054(16)
O5C 0.0221(15) 0.065(3) 0.0218(16) -0.0101(16) -0.0029(13) -0.0018(13)
O6C 0.0177(13) 0.063(2) 0.0321(19) -0.0011(16) -0.0041(12) -0.0067(14)
O10C 0.0300(16) 0.0284(14) 0.0305(18) -0.0118(13) 0.0042(13) -0.0080(11)
O11C 0.0255(12) 0.0232(12) 0.0361(19) -0.0067(13) 0.0108(13) 0.0009(10)
O12C 0.0234(13) 0.0271(13) 0.0319(16) 0.0026(12) 0.0094(11) 0.0009(10)
O13C 0.0282(14) 0.0291(14) 0.0189(14) -0.0007(11) -0.0057(11) 0.0047(12)
O14C 0.0291(14) 0.0267(13) 0.0176(13) 0.0004(11) 0.0006(11) 0.0050(10)
O15C 0.0300(16) 0.0193(12) 0.042(2) -0.0022(14) 0.0137(15) 0.0028(11)
O16C 0.0385(17) 0.0353(15) 0.0185(15) 0.0016(13) -0.0025(13) -0.0082(13)
C1C 0.035(2) 0.034(2) 0.0185(18) 0.0034(16) -0.0001(16) -0.0043(17)
C1M 0.039(2) 0.037(2) 0.044(4) 0.0010(18) -0.005(3) -0.003(2)
O1N 0.0331(18) 0.0427(19) 0.044(3) 0.0075(16) -0.0083(14) -0.0049(15)
O1M 0.045(2) 0.111(4) 0.048(3) 0.009(3) 0.003(2) -0.022(3)
C1N 0.042(3) 0.037(2) 0.036(3) 0.009(2) -0.011(2) -0.011(2)

loop_
_atom_type_symbol
_atom_type_description
_atom_type_scat_dispersion_real
_atom_type_scat_dispersion_imag
_atom_type_scat_source
C C 0.0033 0.0016 'International Tables Vol C Tables 4.2.6.8 and 6.1.1.4'
H H 0.0000 0.0000 'International Tables Vol C Tables 4.2.6.8 and 6.1.1.4'
N N 0.0061 0.0033 'International Tables Vol C Tables 4.2.6.8 and 6.1.1.4'
O O 0.0106 0.0060 'International Tables Vol C Tables 4.2.6.8 and 6.1.1.4'
Ru Ru -1.2594 0.8363 'International Tables Vol C Tables 4.2.6.8 and 6.1.1.4'
Ce Ce -0.2486 2.6331 'International Tables Vol C Tables 4.2.6.8 and 6.1.1.4'

loop_
_geom_angle_atom_site_label_1
_geom_angle_atom_site_label_2
_geom_angle_atom_site_label_3
_geom_angle
N2A Ru1A O3A 144.13(11)
N2A Ru1A O1A 143.94(12)
O3A Ru1A O1A 71.91(10)
N2A Ru1A N4A 91.28(12)
O3A Ru1A N4A 86.45(12)
O1A Ru1A N4A 90.12(10)
N2A Ru1A N5A 91.66(12)
O3A Ru1A N5A 90.63(12)
O1A Ru1A N5A 88.04(10)
N4A Ru1A N5A 176.92(15)
N2A Ru1A N1A 70.97(13)
O3A Ru1A N1A 144.71(11)
O1A Ru1A N1A 73.00(11)
N4A Ru1A N1A 89.97(11)
N5A Ru1A N1A 91.85(11)
N2A Ru1A N3A 71.07(13)
O3A Ru1A N3A 73.35(11)
O1A Ru1A N3A 144.76(12)
N4A Ru1A N3A 93.47(10)
N5A Ru1A N3A 86.63(10)
N1A Ru1A N3A 141.94(12)
C2A N1A C6A 119.5(3)
C2A N1A Ru1A 118.9(2)
C6A N1A Ru1A 121.6(2)
C7A N2A C10A 109.3(3)
C7A N2A Ru1A 125.3(2)
C10A N2A Ru1A 125.4(3)
C15A N3A C11A 120.3(3)
C15A N3A Ru1A 118.1(2)
C11A N3A Ru1A 121.4(3)
C17A N4A C21A 118.4(3)
C17A N4A Ru1A 122.8(2)
C21A N4A Ru1A 118.8(2)
C26A N5A C22A 118.7(3)
C26A N5A Ru1A 118.8(2)
C22A N5A Ru1A 122.4(2)
C1A O1A Ru1A 124.3(2)
C16A O3A Ru1A 124.4(2)
O2A C1A O1A 124.5(4)
O2A C1A C2A 124.0(3)
O1A C1A C2A 111.5(3)
N1A C2A C3A 122.6(4)
N1A C2A C1A 112.1(3)
C3A C2A C1A 125.3(3)
C2A C3A C4A 118.6(4)
C3A C4A C5A 119.9(4)
C6A C5A C4A 118.9(4)
N1A C6A C5A 120.5(3)
N1A C6A C7A 110.1(3)
C5A C6A C7A 129.4(4)
N2A C7A C8A 108.5(3)
N2A C7A C6A 112.1(3)
C8A C7A C6A 139.3(4)
C9A C8A C7A 107.1(4)
C8A C9A C10A 107.3(3)
N2A C10A C9A 107.9(3)
N2A C10A C11A 110.9(3)
C9A C10A C11A 141.1(4)
N3A C11A C12A 120.0(4)
N3A C11A C10A 111.0(3)
C12A C11A C10A 128.9(3)
C13A C12A C11A 119.3(3)
C12A C13A C14A 119.8(3)
C15A C14A C13A 118.3(4)
N3A C15A C14A 122.2(3)
N3A C15A C16A 112.6(3)
C14A C15A C16A 125.2(3)
O4A C16A O3A 123.7(3)
O4A C16A C15A 125.2(3)
O3A C16A C15A 111.1(3)
N4A C17A C18A 121.9(4)
C17A C18A C19A 120.1(4)
C18A C19A C20A 118.3(4)
C19A C20A C21A 119.3(4)
N4A C21A C20A 122.0(4)
N5A C22A C23A 121.4(3)
C24A C23A C22A 119.8(3)
C23A C24A C25A 118.2(3)
C26A C25A C24A 119.6(3)
N5A C26A C25A 122.3(3)
O1B Ru1B N2B 144.02(12)
O1B Ru1B O3B 72.24(11)
N2B Ru1B O3B 143.73(13)
O1B Ru1B N4B 90.77(13)
N2B Ru1B N4B 91.59(12)
O3B Ru1B N4B 88.07(11)
O1B Ru1B N5B 86.80(13)
N2B Ru1B N5B 90.71(12)
O3B Ru1B N5B 90.65(11)
N4B Ru1B N5B 177.50(16)
O1B Ru1B N1B 73.24(12)
N2B Ru1B N1B 71.04(14)
O3B Ru1B N1B 145.03(13)
N4B Ru1B N1B 86.98(11)
N5B Ru1B N1B 92.85(11)
O1B Ru1B N3B 144.87(12)
N2B Ru1B N3B 70.92(14)
O3B Ru1B N3B 72.84(12)
N4B Ru1B N3B 91.78(12)
N5B Ru1B N3B 89.89(12)
N1B Ru1B N3B 141.89(13)
C2B N1B C6B 120.7(3)
C2B N1B Ru1B 118.2(2)
C6B N1B Ru1B 121.0(3)
C10B N2B C7B 109.0(3)
C10B N2B Ru1B 125.3(3)
C7B N2B Ru1B 125.7(3)
C15B N3B C11B 120.1(3)
C15B N3B Ru1B 118.6(3)
C11B N3B Ru1B 121.3(3)
C21B N4B C17B 118.5(3)
C21B N4B Ru1B 123.1(3)
C17B N4B Ru1B 118.3(2)
C26B N5B C22B 118.5(3)
C26B N5B Ru1B 122.6(2)
C22B N5B Ru1B 118.8(3)
C1B O1B Ru1B 124.9(2)
C16B O3B Ru1B 124.0(3)
O2B C1B O1B 124.8(4)
O2B C1B C2B 124.6(4)
O1B C1B C2B 110.6(3)
N1B C2B C3B 122.1(4)
N1B C2B C1B 112.6(3)
C3B C2B C1B 125.2(4)
C2B C3B C4B 118.1(4)
C3B C4B C5B 120.7(4)
C4B C5B C6B 118.8(4)
N1B C6B C5B 119.7(4)
N1B C6B C7B 111.2(3)
C5B C6B C7B 129.1(4)
N2B C7B C8B 108.5(4)
N2B C7B C6B 111.0(3)
C8B C7B C6B 140.5(4)
C7B C8B C9B 106.8(3)
C10B C9B C8B 106.5(4)
N2B C10B C9B 109.2(3)
N2B C10B C11B 112.0(3)
C9B C10B C11B 138.7(4)
N3B C11B C12B 119.6(3)
N3B C11B C10B 110.5(3)
C12B C11B C10B 129.9(4)
C13B C12B C11B 120.4(4)
C12B C13B C14B 119.5(4)
C15B C14B C13B 117.7(4)
N3B C15B C14B 122.8(4)
N3B C15B C16B 112.2(3)
C14B C15B C16B 125.0(3)
O4B C16B O3B 122.9(4)
O4B C16B C15B 124.8(3)
O3B C16B C15B 112.3(3)
N4B C17B C18B 122.2(3)
C19B C18B C17B 119.0(4)
C18B C19B C20B 119.1(4)
C21B C20B C19B 118.6(4)
N4B C21B C20B 122.7(4)
N5B C22B C23B 122.2(4)
C22B C23B C24B 119.0(4)
C25B C24B C23B 118.4(4)
C24B C25B C26B 119.9(4)
N5B C26B C25B 122.1(4)
O8C' Ce1C O16C 166.7(9)
O8C' Ce1C O7C' 50.6(6)
O16C Ce1C O7C' 138.7(7)
O8C' Ce1C O4C 103.7(7)
O16C Ce1C O4C 64.89(12)
O7C' Ce1C O4C 152.2(8)
O8C' Ce1C O5C 61.4(7)
O16C Ce1C O5C 110.72(12)
O7C' Ce1C O5C 110.6(7)
O4C Ce1C O5C 49.62(11)
O8C' Ce1C O1C 102.2(11)
O16C Ce1C O1C 69.08(11)
O7C' Ce1C O1C 98.2(12)
O4C Ce1C O1C 75.10(11)
O5C Ce1C O1C 108.30(10)
O8C' Ce1C O13C 118.3(10)
O16C Ce1C O13C 68.25(10)
O7C' Ce1C O13C 118.6(12)
O4C Ce1C O13C 80.79(12)
O5C Ce1C O13C 80.63(11)
O1C Ce1C O13C 136.74(10)
O16C Ce1C O7C 129.22(13)
O4C Ce1C O7C 144.77(13)
O5C Ce1C O7C 117.48(12)
O1C Ce1C O7C 81.31(13)
O13C Ce1C O7C 133.21(12)
O8C' Ce1C O2C 55.8(10)
O16C Ce1C O2C 112.65(11)
O7C' Ce1C O2C 80.1(10)
O4C Ce1C O2C 75.26(12)
O5C Ce1C O2C 73.00(12)
O1C Ce1C O2C 48.92(10)
O13C Ce1C O2C 152.08(9)
O7C Ce1C O2C 69.52(11)
O16C Ce1C O8C 177.86(12)
O4C Ce1C O8C 116.77(14)
O5C Ce1C O8C 71.30(13)
O1C Ce1C O8C 109.79(11)
O13C Ce1C O8C 113.08(10)
O7C Ce1C O8C 48.64(12)
O2C Ce1C O8C 67.04(12)
O8C' Ce1C O10C 119.6(7)
O16C Ce1C O10C 67.84(12)
O7C' Ce1C O10C 70.9(8)
O4C Ce1C O10C 128.36(11)
O5C Ce1C O10C 177.76(11)
O1C Ce1C O10C 69.65(9)
O13C Ce1C O10C 100.20(10)
O7C Ce1C O10C 63.44(12)
O2C Ce1C O10C 105.82(11)
O8C Ce1C O10C 110.11(13)
O8C' Ce1C O11C 104.9(8)
O16C Ce1C O11C 88.29(11)
O7C' Ce1C O11C 62.1(8)
O4C Ce1C O11C 145.05(12)
O5C Ce1C O11C 134.22(10)
O1C Ce1C O11C 117.42(9)
O13C Ce1C O11C 68.10(9)
O7C Ce1C O11C 69.61(10)
O2C Ce1C O11C 138.55(10)
O8C Ce1C O11C 90.70(13)
O10C Ce1C O11C 47.87(9)
O3C N1C O2C 122.1(4)
O3C N1C O1C 120.3(4)
O2C N1C O1C 117.6(3)
O3C N1C Ce1C 175.4(2)
O2C N1C Ce1C 59.75(19)
O1C N1C Ce1C 58.14(19)
O6C N2C O5C 121.4(4)
O6C N2C O4C 121.0(4)
O5C N2C O4C 117.6(4)
O6C N2C Ce1C 179.1(3)
O5C N2C Ce1C 58.8(2)
O4C N2C Ce1C 58.8(2)
O9C N3C O8C 120.7(5)
O9C N3C O7C 122.0(4)
O8C N3C O7C 117.3(4)
N3C O7C Ce1C 97.1(2)
N3C O8C Ce1C 96.7(3)
O9C' N3C' O8C' 120.2(12)
O9C' N3C' O7C' 121.2(13)
O8C' N3C' O7C' 116.5(11)
O9C' N3C' Ce1C 177(3)
O8C' N3C' Ce1C 58.5(15)
O7C' N3C' Ce1C 59.4(15)
N3C' O7C' Ce1C 94.9(16)
N3C' O8C' Ce1C 96.2(16)
O12C N4C O10C 121.2(3)
O12C N4C O11C 122.0(3)
O10C N4C O11C 116.8(3)
O15C N5C O13C 121.8(4)
O15C N5C O14C 121.5(4)
O13C N5C O14C 116.7(3)
N1C O1C Ce1C 97.3(2)
N1C O2C Ce1C 95.8(2)
N2C O4C Ce1C 96.2(3)
N2C O5C Ce1C 96.5(3)
N4C O10C Ce1C 98.1(2)
N4C O11C Ce1C 97.2(2)
N5C O13C Ce1C 98.2(2)
N5C O14C Ce1C 95.8(2)
C1C O16C Ce1C 124.5(3)

loop_
_geom_bond_atom_site_label_1
_geom_bond_atom_site_label_2
_geom_bond_distance
Ru1A N2A 2.016(3)
Ru1A O3A 2.022(3)
Ru1A O1A 2.030(3)
Ru1A N4A 2.104(3)
Ru1A N5A 2.104(3)
Ru1A N1A 2.132(3)
Ru1A N3A 2.133(3)
N1A C2A 1.347(5)
N1A C6A 1.372(5)
N2A C7A 1.363(5)
N2A C10A 1.377(5)
N3A C15A 1.348(5)
N3A C11A 1.363(5)
N4A C17A 1.350(5)
N4A C21A 1.355(5)
N5A C26A 1.345(5)
N5A C22A 1.365(5)
O1A C1A 1.318(4)
O2A C1A 1.219(4)
O3A C16A 1.322(4)
O4A C16A 1.217(4)
C1A C2A 1.485(5)
C2A C3A 1.378(5)
C3A C4A 1.382(6)
C4A C5A 1.403(6)
C5A C6A 1.390(5)
C6A C7A 1.426(5)
C7A C8A 1.404(5)
C8A C9A 1.404(6)
C9A C10A 1.404(6)
C10A C11A 1.431(5)
C11A C12A 1.408(5)
C12A C13A 1.382(6)
C13A C14A 1.406(6)
C14A C15A 1.379(5)
C15A C16A 1.487(5)
C17A C18A 1.385(5)
C18A C19A 1.384(6)
C19A C20A 1.390(6)
C20A C21A 1.394(5)
C22A C23A 1.395(5)
C23A C24A 1.389(6)
C24A C25A 1.395(6)
C25A C26A 1.388(5)
Ru1B O1B 2.019(3)
Ru1B N2B 2.020(3)
Ru1B O3B 2.036(3)
Ru1B N4B 2.098(3)
Ru1B N5B 2.108(3)
Ru1B N1B 2.134(3)
Ru1B N3B 2.142(3)
N1B C2B 1.352(5)
N1B C6B 1.368(5)
N2B C10B 1.354(5)
N2B C7B 1.365(5)
N3B C15B 1.352(5)
N3B C11B 1.358(5)
N4B C21B 1.343(5)
N4B C17B 1.349(5)
N5B C26B 1.345(5)
N5B C22B 1.351(5)
O1B C1B 1.325(4)
O2B C1B 1.207(5)
O3B C16B 1.318(5)
O4B C16B 1.231(5)
C1B C2B 1.493(6)
C2B C3B 1.386(5)
C3B C4B 1.387(6)
C4B C5B 1.401(7)
C5B C6B 1.408(5)
C6B C7B 1.430(6)
C7B C8B 1.400(6)
C8B C9B 1.411(6)
C9B C10B 1.396(5)
C10B C11B 1.434(5)
C11B C12B 1.403(6)
C12B C13B 1.384(7)
C13B C14B 1.403(6)
C14B C15B 1.388(5)
C15B C16B 1.471(5)
C17B C18B 1.394(5)
C18B C19B 1.377(6)
C19B C20B 1.401(6)
C20B C21B 1.386(5)
C22B C23B 1.398(5)
C23B C24B 1.398(6)
C24B C25B 1.378(6)
C25B C26B 1.396(5)
Ce1C O8C' 2.52(4)
Ce1C O16C 2.562(3)
Ce1C O7C' 2.53(4)
Ce1C O4C 2.584(3)
Ce1C O5C 2.586(4)
Ce1C O1C 2.595(3)
Ce1C O13C 2.606(3)
Ce1C O7C 2.614(3)
Ce1C O2C 2.631(3)
Ce1C O8C 2.635(4)
Ce1C O10C 2.640(3)
Ce1C O11C 2.647(3)
N1C O3C 1.235(4)
N1C O2C 1.262(5)
N1C O1C 1.269(5)
N2C O6C 1.235(5)
N2C O5C 1.262(5)
N2C O4C 1.274(5)
N3C O9C 1.252(5)
N3C O8C 1.256(5)
N3C O7C 1.275(6)
N3C' O9C' 1.256(8)
N3C' O8C' 1.258(8)
N3C' O7C' 1.278(8)
N4C O12C 1.234(4)
N4C O10C 1.251(4)
N4C O11C 1.268(4)
N5C O15C 1.226(4)
N5C O13C 1.262(4)
N5C O14C 1.270(4)
O16C C1C 1.433(5)
C1M O1M 1.325(8)
O1N C1N 1.443(6)

loop_
_geom_torsion_atom_site_label_1
_geom_torsion_atom_site_label_2
_geom_torsion_atom_site_label_3
_geom_torsion_atom_site_label_4
_geom_torsion
Ru1A O1A C1A O2A 174.6(2)
Ru1A O1A C1A C2A -5.3(4)
C6A N1A C2A C3A -1.2(5)
Ru1A N1A C2A C3A 178.9(3)
C6A N1A C2A C1A 178.9(3)
Ru1A N1A C2A C1A -0.9(3)
O2A C1A C2A N1A -176.3(3)
O1A C1A C2A N1A 3.6(4)
O2A C1A C2A C3A 3.9(5)
O1A C1A C2A C3A -176.2(3)
N1A C2A C3A C4A -0.6(5)
C1A C2A C3A C4A 179.3(3)
C2A C3A C4A C5A 2.0(5)
C3A C4A C5A C6A -1.6(5)
C2A N1A C6A C5A 1.6(5)
Ru1A N1A C6A C5A -178.5(2)
C2A N1A C6A C7A 180.0(3)
Ru1A N1A C6A C7A -0.2(4)
C4A C5A C6A N1A -0.2(5)
C4A C5A C6A C7A -178.3(3)
C10A N2A C7A C8A 1.0(4)
Ru1A N2A C7A C8A 177.9(2)
C10A N2A C7A C6A -176.0(3)
Ru1A N2A C7A C6A 0.9(4)
N1A C6A C7A N2A -0.4(4)
C5A C6A C7A N2A 177.8(3)
N1A C6A C7A C8A -176.1(4)
C5A C6A C7A C8A 2.1(7)
N2A C7A C8A C9A -0.8(4)
C6A C7A C8A C9A 175.0(4)
C7A C8A C9A C10A 0.3(4)
C7A N2A C10A C9A -0.8(4)
Ru1A N2A C10A C9A -177.7(2)
C7A N2A C10A C11A 176.6(3)
Ru1A N2A C10A C11A -0.3(4)
C8A C9A C10A N2A 0.3(4)
C8A C9A C10A C11A -175.9(4)
C15A N3A C11A C12A -1.4(5)
Ru1A N3A C11A C12A 173.9(2)
C15A N3A C11A C10A -179.9(3)
Ru1A N3A C11A C10A -4.6(4)
N2A C10A C11A N3A 2.9(4)
C9A C10A C11A N3A 179.1(4)
N2A C10A C11A C12A -175.4(3)
C9A C10A C11A C12A 0.8(8)
N3A C11A C12A C13A -0.1(5)
C10A C11A C12A C13A 178.1(4)
C11A C12A C13A C14A 1.8(6)
C12A C13A C14A C15A -1.9(6)
C11A N3A C15A C14A 1.3(5)
Ru1A N3A C15A C14A -174.2(3)
C11A N3A C15A C16A -177.8(3)
Ru1A N3A C15A C16A 6.7(4)
C13A C14A C15A N3A 0.4(6)
C13A C14A C15A C16A 179.3(3)
Ru1A O3A C16A O4A 177.3(3)
Ru1A O3A C16A C15A -1.5(4)
N3A C15A C16A O4A 177.7(3)
C14A C15A C16A O4A -1.3(6)
N3A C15A C16A O3A -3.5(4)
C14A C15A C16A O3A 177.5(3)
C21A N4A C17A C18A -0.3(6)
Ru1A N4A C17A C18A 178.6(3)
N4A C17A C18A C19A 0.3(6)
C17A C18A C19A C20A 0.1(7)
C18A C19A C20A C21A -0.4(7)
C17A N4A C21A C20A 0.0(6)
Ru1A N4A C21A C20A -179.0(3)
C19A C20A C21A N4A 0.3(6)
C26A N5A C22A C23A 0.6(5)
Ru1A N5A C22A C23A -176.9(3)
N5A C22A C23A C24A -0.3(5)
C22A C23A C24A C25A -0.4(6)
C23A C24A C25A C26A 0.8(5)
C22A N5A C26A C25A -0.2(5)
Ru1A N5A C26A C25A 177.3(3)
C24A C25A C26A N5A -0.5(5)
Ru1B O1B C1B O2B 177.6(3)
Ru1B O1B C1B C2B -3.4(4)
C6B N1B C2B C3B 1.1(5)
Ru1B N1B C2B C3B -175.2(3)
C6B N1B C2B C1B -177.6(3)
Ru1B N1B C2B C1B 6.1(4)
O2B C1B C2B N1B 177.0(3)
O1B C1B C2B N1B -2.0(4)
O2B C1B C2B C3B -1.7(6)
O1B C1B C2B C3B 179.4(3)
N1B C2B C3B C4B -1.5(6)
C1B C2B C3B C4B 177.0(3)
C2B C3B C4B C5B 0.3(6)
C3B C4B C5B C6B 1.2(6)
C2B N1B C6B C5B 0.6(5)
Ru1B N1B C6B C5B 176.8(3)
C2B N1B C6B C7B -178.7(3)
Ru1B N1B C6B C7B -2.5(4)
C4B C5B C6B N1B -1.7(5)
C4B C5B C6B C7B 177.4(4)
C10B N2B C7B C8B -0.7(4)
Ru1B N2B C7B C8B -178.3(2)
C10B N2B C7B C6B 178.6(3)
Ru1B N2B C7B C6B 1.0(4)
N1B C6B C7B N2B 1.0(4)
C5B C6B C7B N2B -178.2(3)
N1B C6B C7B C8B 179.9(4)
C5B C6B C7B C8B 0.7(7)
N2B C7B C8B C9B 0.7(4)
C6B C7B C8B C9B -178.2(4)
C7B C8B C9B C10B -0.4(4)
C7B N2B C10B C9B 0.4(4)
Ru1B N2B C10B C9B 178.0(2)
C7B N2B C10B C11B -176.8(3)
Ru1B N2B C10B C11B 0.8(4)
C8B C9B C10B N2B 0.0(4)
C8B C9B C10B C11B 176.0(4)
C15B N3B C11B C12B -0.8(4)
Ru1B N3B C11B C12B 178.4(3)
C15B N3B C11B C10B 179.0(3)
Ru1B N3B C11B C10B -1.8(3)
N2B C10B C11B N3B 0.6(4)
C9B C10B C11B N3B -175.3(4)
N2B C10B C11B C12B -179.6(3)
C9B C10B C11B C12B 4.5(7)
N3B C11B C12B C13B 0.5(5)
C10B C11B C12B C13B -179.3(3)
C11B C12B C13B C14B 0.0(5)
C12B C13B C14B C15B -0.1(5)
C11B N3B C15B C14B 0.7(5)
Ru1B N3B C15B C14B -178.5(3)
C11B N3B C15B C16B -179.5(3)
Ru1B N3B C15B C16B 1.2(4)
C13B C14B C15B N3B -0.3(5)
C13B C14B C15B C16B 180.0(3)
Ru1B O3B C16B O4B -178.8(2)
Ru1B O3B C16B C15B 1.1(4)
N3B C15B C16B O4B 178.5(3)
C14B C15B C16B O4B -1.8(6)
N3B C15B C16B O3B -1.4(4)
C14B C15B C16B O3B 178.3(3)
C21B N4B C17B C18B 0.0(5)
Ru1B N4B C17B C18B 177.3(3)
N4B C17B C18B C19B -0.5(5)
C17B C18B C19B C20B 0.5(6)
C18B C19B C20B C21B 0.1(6)
C17B N4B C21B C20B 0.6(6)
Ru1B N4B C21B C20B -176.6(3)
C19B C20B C21B N4B -0.6(6)
C26B N5B C22B C23B 0.2(6)
Ru1B N5B C22B C23B -176.9(3)
N5B C22B C23B C24B -0.2(6)
C22B C23B C24B C25B 0.1(6)
C23B C24B C25B C26B 0.0(7)
C22B N5B C26B C25B -0.1(6)
Ru1B N5B C26B C25B 176.9(3)
C24B C25B C26B N5B 0.0(6)
O9C N3C O7C Ce1C 173.9(3)
O8C N3C O7C Ce1C -5.5(4)
O9C N3C O8C Ce1C -174.0(3)
O7C N3C O8C Ce1C 5.4(4)
O9C' N3C' O7C' Ce1C -176(4)
O8C' N3C' O7C' Ce1C -13(4)
O9C' N3C' O8C' Ce1C 177(4)
O7C' N3C' O8C' Ce1C 13(4)
O3C N1C O1C Ce1C 174.9(3)
O2C N1C O1C Ce1C -6.4(4)
O3C N1C O2C Ce1C -175.0(3)
O1C N1C O2C Ce1C 6.3(3)
O6C N2C O4C Ce1C -179.0(4)
O5C N2C O4C Ce1C 1.3(4)
O6C N2C O5C Ce1C 179.0(4)
O4C N2C O5C Ce1C -1.3(4)
O12C N4C O10C Ce1C 178.1(3)
O11C N4C O10C Ce1C -3.1(4)
O12C N4C O11C Ce1C -178.2(3)
O10C N4C O11C Ce1C 3.0(4)
O15C N5C O13C Ce1C -171.3(3)
O14C N5C O13C Ce1C 9.4(3)
O15C N5C O14C Ce1C 171.5(3)
O13C N5C O14C Ce1C -9.2(3)
